data_2214488
loop_
_publ_author_name
'Saeed, Aamer'
'Bolte, Michael'

_publ_section_title
;
 1-(4-Nitrobenzoyl)-3-phenylthiourea
;
_journal_coeditor_code AT2340
_journal_issue 8
_journal_name_full 'Acta Crystallographica Section E'
_journal_page_first o3553
_journal_page_last o3553
_journal_paper_doi 10.1107/S1600536807034587
_journal_volume 63
_journal_year 2007
_chemical_formula_iupac 'C14 H11 N3 O3 S'
_chemical_formula_moiety 'C14 H11 N3 O3 S'
_chemical_formula_sum 'C14 H11 N3 O3 S'
_chemical_formula_weight 301.32
_chemical_name_systematic
;
1-(4-Nitrobenzoyl)-3-phenylthiourea
;
_space_group_IT_number 14
_symmetry_cell_setting monoclinic
_symmetry_space_group_name_Hall '-P 2ybc'
_symmetry_space_group_name_H-M 'P 1 21/c 1'
_atom_sites_solution_hydrogens geom
_atom_sites_solution_primary direct
_atom_sites_solution_secondary difmap
_audit_creation_method SHELXL-97
_cell_angle_alpha 90.00
_cell_angle_beta 92.651(10)
_cell_angle_gamma 90.00
_cell_formula_units_Z 4
_cell_length_a 8.2660(10)
_cell_length_b 12.1458(9)
_cell_length_c 13.6687(16)
_cell_measurement_reflns_used 3023
_cell_measurement_temperature 173(2)
_cell_measurement_theta_max 25.7
_cell_measurement_theta_min 3.5
_cell_volume 1370.8(3)
_computing_cell_refinement X-AREA
_computing_data_collection 'X-AREA (Stoe & Cie, 2001)'
_computing_data_reduction X-AREA
_computing_molecular_graphics 'PLATON (Spek, 2003) and XP (Sheldrick, 1991)'
_computing_publication_material SHELXL97
_computing_structure_refinement 'SHELXL97 (Sheldrick, 1997)'
_computing_structure_solution 'SHELXS97 (Sheldrick, 1990)'
_diffrn_ambient_temperature 173(2)
_diffrn_measured_fraction_theta_full 0.996
_diffrn_measured_fraction_theta_max 0.981
_diffrn_measurement_device_type 'Stoe IPDSII two-circle'
_diffrn_measurement_method \w
_diffrn_radiation_monochromator graphite
_diffrn_radiation_source 'fine-focus sealed tube'
_diffrn_radiation_type MoK\a
_diffrn_radiation_wavelength 0.71073
_diffrn_reflns_av_R_equivalents 0.0352
_diffrn_reflns_av_sigmaI/netI 0.0283
_diffrn_reflns_limit_h_max 9
_diffrn_reflns_limit_h_min -10
_diffrn_reflns_limit_k_max 14
_diffrn_reflns_limit_k_min -14
_diffrn_reflns_limit_l_max 16
_diffrn_reflns_limit_l_min -16
_diffrn_reflns_number 7976
_diffrn_reflns_theta_full 25.00
_diffrn_reflns_theta_max 25.68
_diffrn_reflns_theta_min 3.67
_diffrn_standards_number 0
_exptl_absorpt_coefficient_mu 0.250
_exptl_absorpt_correction_T_max 0.9221
_exptl_absorpt_correction_T_min 0.9154
_exptl_absorpt_correction_type multi-scan
_exptl_absorpt_process_details '(MULABS; Spek, 2003; Blessing, 1995)'
_exptl_crystal_colour 'light brown'
_exptl_crystal_density_diffrn 1.460
_exptl_crystal_density_method 'not measured'
_exptl_crystal_description plate
_exptl_crystal_F_000 624
_exptl_crystal_size_max 0.36
_exptl_crystal_size_mid 0.35
_exptl_crystal_size_min 0.33
_refine_diff_density_max 0.179
_refine_diff_density_min -0.268
_refine_ls_extinction_method none
_refine_ls_goodness_of_fit_ref 1.021
_refine_ls_hydrogen_treatment mixed
_refine_ls_matrix_type full
_refine_ls_number_parameters 198
_refine_ls_number_reflns 2552
_refine_ls_number_restraints 0
_refine_ls_restrained_S_all 1.021
_refine_ls_R_factor_all 0.0423
_refine_ls_R_factor_gt 0.0338
_refine_ls_shift/su_max 0.001
_refine_ls_shift/su_mean 0.000
_refine_ls_structure_factor_coef Fsqd
_refine_ls_weighting_details 'calc w=1/[\s^2^(Fo^2^)+(0.0429P)^2^+0.4301P] where P=(Fo^2^+2Fc^2^)/3'
_refine_ls_weighting_scheme calc
_refine_ls_wR_factor_gt 0.0823
_refine_ls_wR_factor_ref 0.0863
_reflns_number_gt 2189
_reflns_number_total 2552
_reflns_threshold_expression I>2\s(I)
_cod_data_source_file at2340.cif
_cod_data_source_block I
_cod_original_sg_symbol_H-M 'P 21/c'
_cod_database_code 2214488
_cod_database_fobs_code 2214488

loop_
_symmetry_equiv_pos_as_xyz
'x, y, z'
'-x, y+1/2, -z+1/2'
'-x, -y, -z'
'x, -y-1/2, z-1/2'

loop_
_atom_site_type_symbol
_atom_site_label
_atom_site_fract_x
_atom_site_fract_y
_atom_site_fract_z
_atom_site_U_iso_or_equiv
_atom_site_adp_type
_atom_site_calc_flag
_atom_site_refinement_flags
_atom_site_occupancy
S S1 0.28377(6) 0.03643(3) 0.56649(4) 0.04069(15) Uani d . 1
O O1 0.43815(14) 0.35452(9) 0.41816(8) 0.0331(3) Uani d . 1
N N1 0.43245(16) 0.16919(11) 0.44820(10) 0.0276(3) Uani d . 1
H H1 0.468(2) 0.1061(18) 0.4329(14) 0.041(5) Uiso d . 1
N N2 0.28612(16) 0.25938(11) 0.56390(10) 0.0272(3) Uani d . 1
H H2 0.318(3) 0.3148(19) 0.5309(15) 0.048(6) Uiso d . 1
N N3 0.80042(19) 0.19139(16) 0.03823(11) 0.0458(4) Uani d . 1
O O3 0.8597(2) 0.27153(16) 0.00061(11) 0.0732(5) Uani d . 1
O O4 0.8076(2) 0.09774(16) 0.00561(11) 0.0710(5) Uani d . 1
C C1 0.47242(18) 0.25966(12) 0.39415(11) 0.0249(3) Uani d . 1
C C2 0.33267(18) 0.16213(12) 0.52899(11) 0.0264(3) Uani d . 1
C C11 0.55951(18) 0.23703(12) 0.30229(11) 0.0246(3) Uani d . 1
C C12 0.5533(2) 0.13494(13) 0.25513(11) 0.0297(3) Uani d . 1
H H12 0.4948 0.0760 0.2823 0.036 Uiso calc R 1
C C13 0.6324(2) 0.11912(15) 0.16862(12) 0.0347(4) Uani d . 1
H H13 0.6300 0.0497 0.1366 0.042 Uiso calc R 1
C C14 0.71447(19) 0.20733(15) 0.13050(11) 0.0320(4) Uani d . 1
C C15 0.7210(2) 0.30996(15) 0.17389(12) 0.0336(4) Uani d . 1
H H15 0.7772 0.3691 0.1451 0.040 Uiso calc R 1
C C16 0.64315(19) 0.32438(13) 0.26103(11) 0.0293(3) Uani d . 1
H H16 0.6468 0.3940 0.2927 0.035 Uiso calc R 1
C C21 0.19553(18) 0.28671(13) 0.64695(11) 0.0256(3) Uani d . 1
C C22 0.1432(2) 0.39581(14) 0.65039(12) 0.0334(4) Uani d . 1
H H22 0.1616 0.4443 0.5975 0.040 Uiso calc R 1
C C23 0.0637(2) 0.43343(15) 0.73191(14) 0.0399(4) Uani d . 1
H H23 0.0287 0.5078 0.7343 0.048 Uiso calc R 1
C C24 0.0352(2) 0.36344(16) 0.80929(13) 0.0389(4) Uani d . 1
H H24 -0.0188 0.3895 0.8646 0.047 Uiso calc R 1
C C25 0.0864(2) 0.25506(16) 0.80501(12) 0.0360(4) Uani d . 1
H H25 0.0666 0.2068 0.8578 0.043 Uiso calc R 1
C C26 0.16682(19) 0.21546(14) 0.72428(11) 0.0313(4) Uani d . 1
H H26 0.2014 0.1409 0.7222 0.038 Uiso calc R 1

loop_
_atom_site_aniso_label
_atom_site_aniso_U_11
_atom_site_aniso_U_22
_atom_site_aniso_U_33
_atom_site_aniso_U_12
_atom_site_aniso_U_13
_atom_site_aniso_U_23
S1 0.0497(3) 0.0230(2) 0.0519(3) 0.00346(18) 0.0294(2) 0.00788(19)
O1 0.0479(7) 0.0208(6) 0.0321(6) -0.0008(5) 0.0179(5) -0.0017(5)
N1 0.0356(7) 0.0207(7) 0.0276(7) 0.0039(5) 0.0134(5) 0.0024(5)
N2 0.0341(7) 0.0226(7) 0.0261(7) -0.0001(5) 0.0120(5) 0.0010(6)
N3 0.0408(8) 0.0710(12) 0.0259(7) 0.0174(8) 0.0050(6) -0.0059(8)
O3 0.0937(13) 0.0830(12) 0.0467(9) 0.0268(10) 0.0450(9) 0.0214(9)
O4 0.0732(11) 0.0910(13) 0.0504(9) 0.0029(9) 0.0198(8) -0.0404(9)
C1 0.0283(8) 0.0229(8) 0.0240(7) -0.0011(6) 0.0054(6) 0.0000(6)
C2 0.0273(7) 0.0254(8) 0.0271(7) 0.0016(6) 0.0074(6) 0.0026(6)
C11 0.0273(7) 0.0243(8) 0.0224(7) 0.0023(6) 0.0038(6) 0.0006(6)
C12 0.0370(8) 0.0261(8) 0.0260(7) 0.0001(6) 0.0023(6) -0.0015(6)
C13 0.0434(9) 0.0336(9) 0.0269(8) 0.0076(7) -0.0003(7) -0.0088(7)
C14 0.0324(8) 0.0455(10) 0.0184(7) 0.0116(7) 0.0045(6) -0.0012(7)
C15 0.0352(8) 0.0380(9) 0.0284(8) 0.0009(7) 0.0104(7) 0.0053(7)
C16 0.0368(8) 0.0249(8) 0.0270(8) -0.0002(6) 0.0092(6) -0.0012(6)
C21 0.0248(7) 0.0281(8) 0.0244(7) -0.0015(6) 0.0064(6) -0.0023(6)
C22 0.0382(9) 0.0284(8) 0.0343(8) -0.0008(7) 0.0093(7) -0.0017(7)
C23 0.0400(9) 0.0352(9) 0.0456(10) 0.0029(7) 0.0125(8) -0.0114(8)
C24 0.0334(9) 0.0512(11) 0.0331(9) -0.0017(8) 0.0119(7) -0.0128(8)
C25 0.0345(9) 0.0482(10) 0.0261(8) -0.0041(7) 0.0097(7) 0.0007(7)
C26 0.0321(8) 0.0344(9) 0.0283(8) 0.0002(7) 0.0092(6) 0.0019(7)

loop_
_atom_type_symbol
_atom_type_description
_atom_type_scat_dispersion_real
_atom_type_scat_dispersion_imag
_atom_type_scat_source
C C 0.0033 0.0016 'International Tables Vol C Tables 4.2.6.8 and 6.1.1.4'
H H 0.0000 0.0000 'International Tables Vol C Tables 4.2.6.8 and 6.1.1.4'
N N 0.0061 0.0033 'International Tables Vol C Tables 4.2.6.8 and 6.1.1.4'
O O 0.0106 0.0060 'International Tables Vol C Tables 4.2.6.8 and 6.1.1.4'
S S 0.1246 0.1234 'International Tables Vol C Tables 4.2.6.8 and 6.1.1.4'

loop_
_geom_angle_atom_site_label_1
_geom_angle_atom_site_label_2
_geom_angle_atom_site_label_3
_geom_angle
C1 N1 C2 129.32(13)
C1 N1 H1 119.7(13)
C2 N1 H1 111.0(13)
C2 N2 C21 131.25(14)
C2 N2 H2 114.0(14)
C21 N2 H2 114.8(14)
O3 N3 O4 124.27(16)
O3 N3 C14 118.18(17)
O4 N3 C14 117.55(18)
O1 C1 N1 122.69(13)
O1 C1 C11 121.20(13)
N1 C1 C11 116.11(13)
N2 C2 N1 114.45(13)
N2 C2 S1 128.43(11)
N1 C2 S1 117.09(11)
C12 C11 C16 119.68(14)
C12 C11 C1 122.65(13)
C16 C11 C1 117.59(13)
C13 C12 C11 120.42(15)
C13 C12 H12 119.8
C11 C12 H12 119.8
C14 C13 C12 118.12(15)
C14 C13 H13 120.9
C12 C13 H13 120.9
C15 C14 C13 123.22(14)
C15 C14 N3 118.07(16)
C13 C14 N3 118.70(16)
C14 C15 C16 118.10(15)
C14 C15 H15 120.9
C16 C15 H15 120.9
C15 C16 C11 120.43(15)
C15 C16 H16 119.8
C11 C16 H16 119.8
C26 C21 C22 119.99(14)
C26 C21 N2 124.90(14)
C22 C21 N2 114.98(14)
C21 C22 C23 119.72(16)
C21 C22 H22 120.1
C23 C22 H22 120.1
C24 C23 C22 120.73(17)
C24 C23 H23 119.6
C22 C23 H23 119.6
C25 C24 C23 119.20(15)
C25 C24 H24 120.4
C23 C24 H24 120.4
C24 C25 C26 121.15(16)
C24 C25 H25 119.4
C26 C25 H25 119.4
C21 C26 C25 119.20(16)
C21 C26 H26 120.4
C25 C26 H26 120.4

loop_
_geom_bond_atom_site_label_1
_geom_bond_atom_site_label_2
_geom_bond_distance
S1 C2 1.6661(15)
O1 C1 1.2345(18)
N1 C1 1.373(2)
N1 C2 1.4111(18)
N1 H1 0.85(2)
N2 C2 1.3373(19)
N2 C21 1.4276(19)
N2 H2 0.86(2)
N3 O3 1.215(2)
N3 O4 1.224(2)
N3 C14 1.489(2)
C1 C11 1.501(2)
C11 C12 1.397(2)
C11 C16 1.399(2)
C12 C13 1.390(2)
C12 H12 0.9500
C13 C14 1.383(3)
C13 H13 0.9500
C14 C15 1.380(3)
C15 C16 1.391(2)
C15 H15 0.9500
C16 H16 0.9500
C21 C26 1.395(2)
C21 C22 1.395(2)
C22 C23 1.397(2)
C22 H22 0.9500
C23 C24 1.386(3)
C23 H23 0.9500
C24 C25 1.385(3)
C24 H24 0.9500
C25 C26 1.399(2)
C25 H25 0.9500
C26 H26 0.9500

loop_
_geom_hbond_atom_site_label_D
_geom_hbond_atom_site_label_H
_geom_hbond_atom_site_label_A
_geom_hbond_site_symmetry_A
_geom_hbond_distance_DH
_geom_hbond_distance_HA
_geom_hbond_distance_DA
_geom_hbond_angle_DHA
N1 H1 S1 3_656 0.85(2) 2.68(2) 3.4386(14) 148.6(17)
N2 H2 O1 . 0.86(2) 1.93(2) 2.6673(16) 143(2)

loop_
_geom_torsion_atom_site_label_1
_geom_torsion_atom_site_label_2
_geom_torsion_atom_site_label_3
_geom_torsion_atom_site_label_4
_geom_torsion
C2 N1 C1 O1 9.0(3)
C2 N1 C1 C11 -170.27(15)
C21 N2 C2 N1 -175.45(15)
C21 N2 C2 S1 6.5(3)
C1 N1 C2 N2 -8.4(2)
C1 N1 C2 S1 169.96(13)
O1 C1 C11 C12 -157.92(16)
N1 C1 C11 C12 21.4(2)
O1 C1 C11 C16 19.0(2)
N1 C1 C11 C16 -161.71(14)
C16 C11 C12 C13 1.3(2)
C1 C11 C12 C13 178.13(15)
C11 C12 C13 C14 -0.9(2)
C12 C13 C14 C15 -0.3(3)
C12 C13 C14 N3 179.65(15)
O3 N3 C14 C15 -6.6(2)
O4 N3 C14 C15 172.86(17)
O3 N3 C14 C13 173.47(17)
O4 N3 C14 C13 -7.1(2)
C13 C14 C15 C16 1.0(3)
N3 C14 C15 C16 -178.89(14)
C14 C15 C16 C11 -0.6(2)
C12 C11 C16 C15 -0.5(2)
C1 C11 C16 C15 -177.50(15)
C2 N2 C21 C26 15.9(3)
C2 N2 C21 C22 -168.24(16)
C26 C21 C22 C23 0.7(3)
N2 C21 C22 C23 -175.42(15)
C21 C22 C23 C24 -0.4(3)
C22 C23 C24 C25 -0.1(3)
C23 C24 C25 C26 0.3(3)
C22 C21 C26 C25 -0.5(2)
N2 C21 C26 C25 175.20(15)
C24 C25 C26 C21 0.0(3)

loop_
_cod_related_entry_id
_cod_related_entry_database
_cod_related_entry_code
1 ChemSpider 667789
